data_4064180
loop_
_publ_author_name
'Han, Yuan'
'Yuan, Dan'
'Teng, Qiaoqiao'
'Huynh, Han Vinh'

_publ_section_title
;
 Reactivity Differences of Palladium(II) Dimers Bearing Heterocyclic
 Carbenes with Two, One, or No \a-Nitrogen Atoms toward Isocyanides
;
_journal_issue 5
_journal_name_full Organometallics
_journal_page_first 1224
_journal_paper_doi 10.1021/om101169x
_journal_volume 30
_journal_year 2011
_chemical_formula_sum 'C18 H19 I2 N3 Pd'
_chemical_formula_weight 637.56
_chemical_name_systematic
; 
 ? 
;
_space_group_IT_number 14
_symmetry_cell_setting monoclinic
_symmetry_space_group_name_Hall '-P 2ybc'
_symmetry_space_group_name_H-M 'P 1 21/c 1'
_atom_sites_solution_hydrogens geom
_atom_sites_solution_primary direct
_atom_sites_solution_secondary difmap
_audit_creation_method SHELXL-97
_cell_angle_alpha 90.00
_cell_angle_beta 107.899(2)
_cell_angle_gamma 90.00
_cell_formula_units_Z 4
_cell_length_a 17.9130(12)
_cell_length_b 7.7294(5)
_cell_length_c 15.4981(10)
_cell_measurement_reflns_used 3576
_cell_measurement_temperature 223(2)
_cell_measurement_theta_max 27.39
_cell_measurement_theta_min 2.39
_cell_volume 2042.0(2)
_computing_cell_refinement 'Bruker SMART'
_computing_data_collection 'Bruker SMART'
_computing_data_reduction 'Bruker SAINT'
_computing_molecular_graphics 'Bruker SHELXTL'
_computing_publication_material 'Bruker SHELXTL'
_computing_structure_refinement 'SHELXL-97 (Sheldrick, 1997)'
_computing_structure_solution 'SHELXS-97 (Sheldrick, 1990)'
_diffrn_ambient_temperature 223(2)
_diffrn_measured_fraction_theta_full 0.997
_diffrn_measured_fraction_theta_max 0.997
_diffrn_measurement_device_type 'CCD area detector'
_diffrn_measurement_method 'phi and omega scans'
_diffrn_radiation_monochromator graphite
_diffrn_radiation_source 'fine-focus sealed tube'
_diffrn_radiation_type MoK\a
_diffrn_radiation_wavelength 0.71073
_diffrn_reflns_av_R_equivalents 0.0383
_diffrn_reflns_av_sigmaI/netI 0.0451
_diffrn_reflns_limit_h_max 23
_diffrn_reflns_limit_h_min -22
_diffrn_reflns_limit_k_max 10
_diffrn_reflns_limit_k_min -7
_diffrn_reflns_limit_l_max 20
_diffrn_reflns_limit_l_min -20
_diffrn_reflns_number 13808
_diffrn_reflns_theta_full 27.50
_diffrn_reflns_theta_max 27.50
_diffrn_reflns_theta_min 2.39
_exptl_absorpt_coefficient_mu 3.937
_exptl_absorpt_correction_T_max 0.6942
_exptl_absorpt_correction_T_min 0.3162
_exptl_absorpt_correction_type multi-scan
_exptl_absorpt_process_details 'Sadabs, (Sheldrick 2001)'
_exptl_crystal_colour Yellow
_exptl_crystal_density_diffrn 2.074
_exptl_crystal_density_meas ?
_exptl_crystal_density_method 'not measured'
_exptl_crystal_description Block
_exptl_crystal_F_000 1200
_exptl_crystal_size_max 0.38
_exptl_crystal_size_mid 0.18
_exptl_crystal_size_min 0.10
_refine_diff_density_max 2.113
_refine_diff_density_min -1.051
_refine_diff_density_rms 0.138
_refine_ls_extinction_method none
_refine_ls_goodness_of_fit_ref 1.058
_refine_ls_hydrogen_treatment constr
_refine_ls_matrix_type full
_refine_ls_number_parameters 221
_refine_ls_number_reflns 4676
_refine_ls_number_restraints 0
_refine_ls_restrained_S_all 1.058
_refine_ls_R_factor_all 0.0560
_refine_ls_R_factor_gt 0.0437
_refine_ls_shift/su_max 0.000
_refine_ls_shift/su_mean 0.000
_refine_ls_structure_factor_coef Fsqd
_refine_ls_weighting_details 'calc w=1/[\s^2^(Fo^2^)+(0.0439P)^2^+2.9699P] where P=(Fo^2^+2Fc^2^)/3'
_refine_ls_weighting_scheme calc
_refine_ls_wR_factor_gt 0.0986
_refine_ls_wR_factor_ref 0.1037
_reflns_number_gt 3831
_reflns_number_total 4676
_reflns_threshold_expression >2sigma(I)
_cod_data_source_file om101169x_si_001.cif
_cod_data_source_block a689a
_cod_depositor_comments
;
The following automatic conversions were performed:

'_symmetry_cell_setting' value 'Monoclinic' changed to 'monoclinic'
according to /home/saulius/struct/CIF-dictionaries/cif_core.dic
dictionary named 'cif_core.dic' version 2.4.1 from
2010-06-29.

'_exptl_absorpt_correction_type' value 'Multi-scan'
changed to 'multi-scan' according to
/home/saulius/struct/CIF-dictionaries/cif_core.dic dictionary named
'cif_core.dic' version 2.4.1 from 2010-06-29.

Automatic conversion script
Id: cif_fix_values 1715 2011-07-08 13:25:40Z adriana 

The following automatic conversions were performed:

'_exptl_crystal_density_meas' value 'Not Measured' was changed to '?'
- the value is perceived as not measured.

Automatic conversion script
Id: cif_fix_values 3008 2015-01-20 13:52:24Z robertas 
;
_cod_original_sg_symbol_H-M P2(1)/c
_cod_database_code 4064180

loop_
_symmetry_equiv_pos_as_xyz
'x, y, z'
'-x, y+1/2, -z+1/2'
'-x, -y, -z'
'x, -y-1/2, z-1/2'

loop_
_atom_site_label
_atom_site_type_symbol
_atom_site_fract_x
_atom_site_fract_y
_atom_site_fract_z
_atom_site_U_iso_or_equiv
_atom_site_adp_type
_atom_site_occupancy
_atom_site_symmetry_multiplicity
_atom_site_calc_flag
_atom_site_refinement_flags
Pd1 Pd 0.22777(2) 0.40537(6) 0.39821(2) 0.03102(12) Uani 1 1 d .
I1 I 0.24953(2) 0.66688(6) 0.30396(3) 0.05520(15) Uani 1 1 d .
I2 I 0.20659(2) 0.15054(5) 0.49759(3) 0.04444(13) Uani 1 1 d .
N1 N 0.1381(2) 0.6208(5) 0.4895(3) 0.0284(9) Uani 1 1 d .
N2 N 0.0660(2) 0.6859(6) 0.4873(3) 0.0317(9) Uani 1 1 d .
N3 N 0.3801(2) 0.2357(6) 0.3786(3) 0.0392(10) Uani 1 1 d .
C1 C 0.1351(3) 0.5280(7) 0.4160(3) 0.0267(10) Uani 1 1 d .
C2 C 0.0552(3) 0.5349(7) 0.3613(3) 0.0290(10) Uani 1 1 d .
C3 C 0.0149(3) 0.4658(8) 0.2762(3) 0.0382(12) Uani 1 1 d .
H3 H 0.0414 0.4010 0.2434 0.046 Uiso 1 1 calc R
C4 C -0.0635(3) 0.4947(8) 0.2424(4) 0.0455(14) Uani 1 1 d .
H4 H -0.0914 0.4491 0.1853 0.055 Uiso 1 1 calc R
C5 C -0.1036(3) 0.5898(8) 0.2900(4) 0.0425(14) Uani 1 1 d .
H5 H -0.1578 0.6068 0.2639 0.051 Uiso 1 1 calc R
C6 C -0.0672(3) 0.6600(7) 0.3735(4) 0.0366(12) Uani 1 1 d .
H6 H -0.0950 0.7227 0.4056 0.044 Uiso 1 1 calc R
C7 C 0.0143(3) 0.6330(6) 0.4085(3) 0.0280(10) Uani 1 1 d .
C8 C 0.2069(3) 0.6551(7) 0.5676(4) 0.0388(12) Uani 1 1 d .
H8A H 0.2542 0.6274 0.5523 0.058 Uiso 1 1 calc R
H8B H 0.2046 0.5843 0.6184 0.058 Uiso 1 1 calc R
H8C H 0.2077 0.7764 0.5840 0.058 Uiso 1 1 calc R
C9 C 0.0543(3) 0.7961(7) 0.5581(4) 0.0405(13) Uani 1 1 d .
H9A H -0.0014 0.8173 0.5462 0.061 Uiso 1 1 calc R
H9B H 0.0812 0.9052 0.5591 0.061 Uiso 1 1 calc R
H9C H 0.0751 0.7391 0.6164 0.061 Uiso 1 1 calc R
C10 C 0.3223(3) 0.2902(8) 0.3825(4) 0.0393(13) Uani 1 1 d .
C11 C 0.4536(3) 0.1831(6) 0.3724(4) 0.0319(11) Uani 1 1 d .
C12 C 0.5190(3) 0.2013(7) 0.4498(3) 0.0339(11) Uani 1 1 d .
C13 C 0.5904(3) 0.1534(8) 0.4417(4) 0.0431(14) Uani 1 1 d .
H13 H 0.6358 0.1632 0.4920 0.052 Uiso 1 1 calc R
C14 C 0.5964(3) 0.0913(8) 0.3606(4) 0.0478(15) Uani 1 1 d .
H14 H 0.6460 0.0613 0.3562 0.057 Uiso 1 1 calc R
C15 C 0.5309(3) 0.0725(8) 0.2859(4) 0.0425(13) Uani 1 1 d .
H15 H 0.5364 0.0290 0.2316 0.051 Uiso 1 1 calc R
C16 C 0.4568(3) 0.1171(7) 0.2900(4) 0.0359(12) Uani 1 1 d .
C17 C 0.5105(4) 0.2674(8) 0.5379(4) 0.0465(14) Uani 1 1 d .
H17A H 0.4939 0.1735 0.5694 0.070 Uiso 1 1 calc R
H17B H 0.4716 0.3589 0.5255 0.070 Uiso 1 1 calc R
H17C H 0.5605 0.3122 0.5755 0.070 Uiso 1 1 calc R
C18 C 0.3843(4) 0.0926(10) 0.2105(4) 0.0564(17) Uani 1 1 d .
H18A H 0.3465 0.0237 0.2289 0.085 Uiso 1 1 calc R
H18B H 0.3980 0.0336 0.1622 0.085 Uiso 1 1 calc R
H18C H 0.3617 0.2045 0.1891 0.085 Uiso 1 1 calc R

loop_
_atom_site_aniso_label
_atom_site_aniso_U_11
_atom_site_aniso_U_22
_atom_site_aniso_U_33
_atom_site_aniso_U_23
_atom_site_aniso_U_13
_atom_site_aniso_U_12
Pd1 0.02321(19) 0.0401(2) 0.0309(2) 0.00344(17) 0.00999(15) 0.01116(15)
I1 0.0471(2) 0.0695(3) 0.0547(3) 0.0282(2) 0.0242(2) 0.01478(19)
I2 0.0413(2) 0.0403(2) 0.0561(2) 0.01125(17) 0.02132(18) 0.01248(16)
N1 0.025(2) 0.031(2) 0.031(2) 0.0023(17) 0.0097(16) 0.0051(16)
N2 0.028(2) 0.036(3) 0.035(2) -0.0012(18) 0.0154(18) 0.0082(17)
N3 0.031(2) 0.040(3) 0.049(3) 0.004(2) 0.016(2) 0.007(2)
C1 0.024(2) 0.031(3) 0.025(2) 0.0041(19) 0.0064(18) 0.0042(19)
C2 0.025(2) 0.030(3) 0.033(2) 0.003(2) 0.010(2) 0.0066(19)
C3 0.036(3) 0.043(3) 0.032(3) 0.001(2) 0.006(2) 0.009(2)
C4 0.038(3) 0.048(4) 0.042(3) -0.005(3) -0.001(2) 0.000(3)
C5 0.025(3) 0.043(3) 0.054(3) 0.016(3) 0.005(2) 0.003(2)
C6 0.030(3) 0.035(3) 0.047(3) 0.008(2) 0.015(2) 0.010(2)
C7 0.029(2) 0.025(3) 0.033(2) 0.005(2) 0.014(2) 0.0037(19)
C8 0.032(3) 0.038(3) 0.042(3) -0.002(2) 0.005(2) 0.003(2)
C9 0.052(3) 0.035(3) 0.040(3) -0.001(2) 0.023(3) 0.009(2)
C10 0.031(3) 0.047(3) 0.041(3) 0.007(3) 0.012(2) 0.007(2)
C11 0.029(2) 0.026(3) 0.046(3) 0.009(2) 0.019(2) 0.0077(19)
C12 0.037(3) 0.029(3) 0.038(3) 0.003(2) 0.014(2) 0.001(2)
C13 0.027(3) 0.047(4) 0.052(3) 0.007(3) 0.008(2) 0.005(2)
C14 0.032(3) 0.054(4) 0.064(4) 0.007(3) 0.024(3) 0.011(3)
C15 0.046(3) 0.043(4) 0.046(3) 0.001(3) 0.024(3) 0.009(3)
C16 0.034(3) 0.033(3) 0.041(3) 0.008(2) 0.013(2) 0.005(2)
C17 0.054(4) 0.047(4) 0.039(3) 0.001(3) 0.016(3) 0.004(3)
C18 0.040(3) 0.075(5) 0.048(4) -0.004(3) 0.005(3) 0.001(3)

loop_
_atom_type_symbol
_atom_type_description
_atom_type_scat_dispersion_real
_atom_type_scat_dispersion_imag
_atom_type_scat_source
C C 0.0033 0.0016 'International Tables Vol C Tables 4.2.6.8 and 6.1.1.4'
H H 0.0000 0.0000 'International Tables Vol C Tables 4.2.6.8 and 6.1.1.4'
N N 0.0061 0.0033 'International Tables Vol C Tables 4.2.6.8 and 6.1.1.4'
Pd Pd -0.9988 1.0072 'International Tables Vol C Tables 4.2.6.8 and 6.1.1.4'
I I -0.4742 1.8119 'International Tables Vol C Tables 4.2.6.8 and 6.1.1.4'

loop_
_geom_angle_atom_site_label_1
_geom_angle_atom_site_label_2
_geom_angle_atom_site_label_3
_geom_angle
C10 Pd1 C1 178.0(2)
C10 Pd1 I1 89.95(17)
C1 Pd1 I1 89.01(14)
C10 Pd1 I2 91.03(17)
C1 Pd1 I2 89.96(14)
I1 Pd1 I2 177.96(2)
C1 N1 N2 112.6(4)
C1 N1 C8 127.4(4)
N2 N1 C8 120.0(4)
C7 N2 N1 106.8(4)
C7 N2 C9 129.9(4)
N1 N2 C9 123.2(4)
C10 N3 C11 175.0(6)
N1 C1 C2 105.0(4)
N1 C1 Pd1 123.7(3)
C2 C1 Pd1 131.3(4)
C3 C2 C7 119.7(4)
C3 C2 C1 132.8(5)
C7 C2 C1 107.4(4)
C4 C3 C2 118.2(5)
C3 C4 C5 121.6(5)
C6 C5 C4 122.6(5)
C5 C6 C7 116.2(5)
N2 C7 C2 108.2(4)
N2 C7 C6 130.2(5)
C2 C7 C6 121.6(5)
N3 C10 Pd1 173.8(5)
C16 C11 C12 124.2(4)
C16 C11 N3 118.1(5)
C12 C11 N3 117.7(5)
C13 C12 C11 116.9(5)
C13 C12 C17 122.0(5)
C11 C12 C17 121.1(5)
C12 C13 C14 120.8(5)
C13 C14 C15 121.1(5)
C14 C15 C16 120.9(5)
C15 C16 C11 116.2(5)
C15 C16 C18 121.8(5)
C11 C16 C18 122.0(5)

loop_
_geom_bond_atom_site_label_1
_geom_bond_atom_site_label_2
_geom_bond_distance
Pd1 C10 1.993(5)
Pd1 C1 2.002(5)
Pd1 I1 2.5925(6)
Pd1 I2 2.5991(6)
N1 C1 1.333(6)
N1 N2 1.377(5)
N1 C8 1.462(6)
N2 C7 1.350(6)
N2 C9 1.455(6)
N3 C10 1.136(6)
N3 C11 1.409(6)
C1 C2 1.424(6)
C2 C3 1.399(7)
C2 C7 1.406(7)
C3 C4 1.359(7)
C4 C5 1.387(8)
C5 C6 1.370(8)
C6 C7 1.407(7)
C11 C16 1.393(7)
C11 C12 1.403(7)
C12 C13 1.374(7)
C12 C17 1.509(7)
C13 C14 1.380(8)
C14 C15 1.380(8)
C15 C16 1.392(7)
C16 C18 1.501(8)
